data_7127267
loop_
_publ_author_name
'Lapshin, Ivan V.'
'Cherkasov, Anton V.'
'Asachenko, Andrey F.'
'Trifonov, Alexander A.'

_publ_section_title
;
 Ln(II) amido complexes coordinated by ring-expanded N-heterocyclic
 carbenes - promising catalysts for olefin hydrophosphination.
;
_journal_issue 85
_journal_name_full 'Chemical communications (Cambridge, England)'
_journal_page_first 12913
_journal_page_last 12916
_journal_paper_doi 10.1039/d0cc05424k
_journal_volume 56
_journal_year 2020
_chemical_formula_moiety 'C34 H64 N4 Si4 Sm'
_chemical_formula_sum 'C34 H64 N4 Si4 Sm'
_chemical_formula_weight 791.60
_space_group_crystal_system monoclinic
_space_group_IT_number 14
_space_group_name_Hall '-P 2ybc'
_space_group_name_H-M_alt 'P 1 21/c 1'
_atom_sites_solution_hydrogens geom
_atom_sites_solution_primary dual
_atom_sites_solution_secondary difmap
_audit_creation_method SHELXL-2018/3
_audit_update_record
;
2020-08-06 deposited with the CCDC.	2020-09-16 downloaded from the CCDC.
;
_cell_angle_alpha 90
_cell_angle_beta 94.580(2)
_cell_angle_gamma 90
_cell_formula_units_Z 4
_cell_length_a 15.5699(3)
_cell_length_b 11.4700(2)
_cell_length_c 23.5397(5)
_cell_measurement_reflns_used 18825
_cell_measurement_temperature 100(2)
_cell_measurement_theta_max 28.9950
_cell_measurement_theta_min 3.3020
_cell_volume 4190.45(14)
_computing_cell_refinement 'CrysAlis Pro 1.171.38.46'
_computing_data_collection 'CrysAlis Pro 1.171.38.46'
_computing_data_reduction 'CrysAlis Pro 1.171.38.46'
_computing_structure_refinement 'SHELXL 2018/3'
_computing_structure_solution 'SHELXT 2014/5'
_diffrn_ambient_temperature 100(2)
_diffrn_measured_fraction_theta_full 0.997
_diffrn_measured_fraction_theta_max 0.988
_diffrn_measurement_device_type 'Rigaku OD Xcalibur (CCD)'
_diffrn_measurement_method '\w scans'
_diffrn_radiation_type MoK\a
_diffrn_radiation_wavelength 0.71073
_diffrn_reflns_av_R_equivalents 0.0749
_diffrn_reflns_av_unetI/netI 0.0501
_diffrn_reflns_Laue_measured_fraction_full 0.997
_diffrn_reflns_Laue_measured_fraction_max 0.988
_diffrn_reflns_limit_h_max 20
_diffrn_reflns_limit_h_min -19
_diffrn_reflns_limit_k_max 14
_diffrn_reflns_limit_k_min -14
_diffrn_reflns_limit_l_max 30
_diffrn_reflns_limit_l_min -30
_diffrn_reflns_number 67548
_diffrn_reflns_point_group_measured_fraction_full 0.997
_diffrn_reflns_point_group_measured_fraction_max 0.988
_diffrn_reflns_theta_full 25.242
_diffrn_reflns_theta_max 27.873
_diffrn_reflns_theta_min 3.152
_diffrn_source 'fine-focus sealed tube'
_exptl_absorpt_coefficient_mu 1.542
_exptl_absorpt_correction_T_max 0.846
_exptl_absorpt_correction_T_min 0.380
_exptl_absorpt_correction_type gaussian
_exptl_absorpt_process_details
;
CrysAlis Pro 1.171.38.46. Numerical absorption correction based on gaussian
integration over a multifaceted crystal model. Empirical absorption correction
using spherical harmonics, implemented in SCALE3 ABSPACK scaling algorithm.
;
_exptl_crystal_colour black
_exptl_crystal_density_diffrn 1.255
_exptl_crystal_description stick
_exptl_crystal_F_000 1656
_exptl_crystal_size_max 0.830
_exptl_crystal_size_mid 0.150
_exptl_crystal_size_min 0.130
_refine_diff_density_max 1.442
_refine_diff_density_min -0.762
_refine_diff_density_rms 0.107
_refine_ls_extinction_method none
_refine_ls_goodness_of_fit_ref 1.073
_refine_ls_hydrogen_treatment constr
_refine_ls_matrix_type full
_refine_ls_number_parameters 406
_refine_ls_number_reflns 9885
_refine_ls_number_restraints 0
_refine_ls_restrained_S_all 1.073
_refine_ls_R_factor_all 0.0634
_refine_ls_R_factor_gt 0.0429
_refine_ls_shift/su_max 0.001
_refine_ls_shift/su_mean 0.000
_refine_ls_structure_factor_coef Fsqd
_refine_ls_weighting_details 'w=1/[\s^2^(Fo^2^)+(0.0240P)^2^+10.5000P] where P=(Fo^2^+2Fc^2^)/3'
_refine_ls_weighting_scheme calc
_refine_ls_wR_factor_gt 0.0828
_refine_ls_wR_factor_ref 0.0891
_reflns_Friedel_coverage 0.000
_reflns_number_gt 7856
_reflns_number_total 9885
_reflns_threshold_expression 'I > 2\s(I)'
_cod_data_source_file d0cc05424k2.cif
_cod_data_source_block 1_carbsmnsime3
_cod_depositor_comments 'Adding full bibliography for 7127266--7127267.cif.'
_cod_original_sg_symbol_H-M 'P 21/c'
_cod_database_code 7127267
_shelx_shelxl_version_number 2018/3
_shelx_space_group_comment
;
The symmetry employed for this shelxl refinement is uniquely defined
by the following loop, which should always be used as a source of
symmetry information in preference to the above space-group names.
They are only intended as comments.
;
_shelx_estimated_absorpt_t_min 0.361
_shelx_estimated_absorpt_t_max 0.825

loop_
_space_group_symop_operation_xyz
'x, y, z'
'-x, y+1/2, -z+1/2'
'-x, -y, -z'
'x, -y-1/2, z-1/2'

loop_
_atom_site_label
_atom_site_type_symbol
_atom_site_fract_x
_atom_site_fract_y
_atom_site_fract_z
_atom_site_U_iso_or_equiv
_atom_site_adp_type
_atom_site_occupancy
_atom_site_site_symmetry_order
_atom_site_calc_flag
_atom_site_refinement_flags_posn
_atom_site_refinement_flags_adp
_atom_site_refinement_flags_occupancy
_atom_site_disorder_assembly
_atom_site_disorder_group
Sm1 Sm 0.75827(2) 0.27181(2) 0.36189(2) 0.01974(6) Uani 1 1 d . . . . .
N1 N 0.80028(18) 0.0548(2) 0.46907(13) 0.0172(6) Uani 1 1 d . . . . .
N2 N 0.65362(18) 0.0510(2) 0.45638(13) 0.0165(6) Uani 1 1 d . . . . .
N3 N 0.7968(2) 0.2481(2) 0.26296(13) 0.0204(7) Uani 1 1 d . . . . .
N4 N 0.7046(2) 0.4633(3) 0.38821(13) 0.0215(7) Uani 1 1 d . . . . .
Si1 Si 0.74489(7) 0.15569(9) 0.21620(4) 0.0213(2) Uani 1 1 d . . . . .
Si2 Si 0.87433(6) 0.34534(9) 0.24965(5) 0.0205(2) Uani 1 1 d . . . . .
Si3 Si 0.61385(7) 0.50033(9) 0.34770(5) 0.0221(2) Uani 1 1 d . . . . .
Si4 Si 0.75918(7) 0.54765(9) 0.43739(5) 0.0251(2) Uani 1 1 d . . . . .
C1 C 0.7278(2) 0.0973(3) 0.44148(14) 0.0144(7) Uani 1 1 d . . . . .
C2 C 0.8036(2) -0.0394(3) 0.51164(17) 0.0229(8) Uani 1 1 d . . . . .
H2A H 0.855333 -0.030271 0.538606 0.027 Uiso 1 1 calc R U . . .
H2B H 0.807048 -0.115936 0.492512 0.027 Uiso 1 1 calc R U . . .
C3 C 0.7227(2) -0.0334(3) 0.54357(16) 0.0243(8) Uani 1 1 d . . . . .
H3A H 0.721395 -0.099999 0.570232 0.029 Uiso 1 1 calc R U . . .
H3B H 0.722685 0.039575 0.566049 0.029 Uiso 1 1 calc R U . . .
C4 C 0.6440(2) -0.0369(3) 0.50142(16) 0.0223(8) Uani 1 1 d . . . . .
H4A H 0.637782 -0.115531 0.484214 0.027 Uiso 1 1 calc R U . . .
H4B H 0.591615 -0.020095 0.521247 0.027 Uiso 1 1 calc R U . . .
C5 C 0.8806(2) 0.0991(3) 0.45061(16) 0.0181(7) Uani 1 1 d . . . . .
C6 C 0.9323(2) 0.1716(3) 0.48764(16) 0.0224(8) Uani 1 1 d . . . . .
C7 C 1.0055(2) 0.2216(3) 0.46673(17) 0.0249(8) Uani 1 1 d . . . . .
H7A H 1.040702 0.271474 0.490939 0.030 Uiso 1 1 calc R U . . .
C8 C 1.0282(2) 0.2009(3) 0.41182(18) 0.0243(8) Uani 1 1 d . . . . .
C9 C 0.9776(2) 0.1252(3) 0.37747(17) 0.0221(8) Uani 1 1 d . . . . .
H9A H 0.993399 0.109079 0.340108 0.027 Uiso 1 1 calc R U . . .
C10 C 0.9038(2) 0.0717(3) 0.39622(16) 0.0191(7) Uani 1 1 d . . . . .
C11 C 0.9113(3) 0.1978(4) 0.54765(17) 0.0321(10) Uani 1 1 d . . . . .
H11A H 0.941320 0.268890 0.561024 0.048 Uiso 1 1 calc R U . . .
H11B H 0.929809 0.132496 0.572557 0.048 Uiso 1 1 calc R U . . .
H11C H 0.848963 0.208904 0.548425 0.048 Uiso 1 1 calc R U . . .
C12 C 1.1057(2) 0.2598(4) 0.3893(2) 0.0331(10) Uani 1 1 d . . . . .
H12A H 1.143457 0.290014 0.421228 0.050 Uiso 1 1 calc R U . . .
H12B H 1.086408 0.324343 0.364111 0.050 Uiso 1 1 calc R U . . .
H12C H 1.137502 0.203172 0.367849 0.050 Uiso 1 1 calc R U . . .
C13 C 0.8546(2) -0.0152(3) 0.35823(17) 0.0252(8) Uani 1 1 d . . . . .
H13A H 0.796093 -0.023381 0.370199 0.038 Uiso 1 1 calc R U . . .
H13B H 0.883919 -0.090823 0.361094 0.038 Uiso 1 1 calc R U . . .
H13C H 0.851940 0.012198 0.318692 0.038 Uiso 1 1 calc R U . . .
C14 C 0.5741(2) 0.0967(3) 0.42875(15) 0.0158(7) Uani 1 1 d . . . . .
C15 C 0.5289(2) 0.0327(3) 0.38523(15) 0.0172(7) Uani 1 1 d . . . . .
C16 C 0.4535(2) 0.0807(3) 0.35923(16) 0.0187(7) Uani 1 1 d . . . . .
H16A H 0.422673 0.038908 0.329291 0.022 Uiso 1 1 calc R U . . .
C17 C 0.4218(2) 0.1879(3) 0.37567(15) 0.0189(7) Uani 1 1 d . . . . .
C18 C 0.4664(2) 0.2465(3) 0.42042(15) 0.0194(7) Uani 1 1 d . . . . .
H18A H 0.444245 0.318499 0.432913 0.023 Uiso 1 1 calc R U . . .
C19 C 0.5429(2) 0.2030(3) 0.44772(15) 0.0171(7) Uani 1 1 d . . . . .
C20 C 0.5595(2) -0.0849(3) 0.36717(17) 0.0244(8) Uani 1 1 d . . . . .
H20A H 0.535353 -0.101670 0.328295 0.037 Uiso 1 1 calc R U . . .
H20B H 0.540486 -0.144722 0.393145 0.037 Uiso 1 1 calc R U . . .
H20C H 0.622526 -0.085076 0.368299 0.037 Uiso 1 1 calc R U . . .
C21 C 0.3426(2) 0.2425(3) 0.34484(16) 0.0237(8) Uani 1 1 d . . . . .
H21A H 0.301682 0.181066 0.332146 0.036 Uiso 1 1 calc R U . . .
H21B H 0.359389 0.286178 0.311718 0.036 Uiso 1 1 calc R U . . .
H21C H 0.315432 0.295456 0.370728 0.036 Uiso 1 1 calc R U . . .
C22 C 0.5893(2) 0.2689(3) 0.49646(16) 0.0247(8) Uani 1 1 d . . . . .
H22A H 0.606514 0.214590 0.527440 0.037 Uiso 1 1 calc R U . . .
H22B H 0.550910 0.328409 0.510286 0.037 Uiso 1 1 calc R U . . .
H22C H 0.640647 0.306462 0.483293 0.037 Uiso 1 1 calc R U . . .
C23 C 0.6592(3) 0.0731(4) 0.25177(18) 0.0291(9) Uani 1 1 d . . . . .
H23A H 0.634632 0.012745 0.225880 0.044 Uiso 1 1 calc R U . . .
H23B H 0.613616 0.127137 0.261144 0.044 Uiso 1 1 calc R U . . .
H23C H 0.684755 0.036671 0.286784 0.044 Uiso 1 1 calc R U . . .
C24 C 0.6890(3) 0.2314(4) 0.15277(18) 0.0392(11) Uani 1 1 d . . . . .
H24A H 0.659100 0.173675 0.127708 0.059 Uiso 1 1 calc R U . . .
H24B H 0.731693 0.272761 0.131859 0.059 Uiso 1 1 calc R U . . .
H24C H 0.647175 0.287382 0.165683 0.059 Uiso 1 1 calc R U . . .
C25 C 0.8155(3) 0.0427(4) 0.1852(2) 0.0442(12) Uani 1 1 d . . . . .
H25A H 0.780413 -0.006557 0.158428 0.066 Uiso 1 1 calc R U . . .
H25B H 0.842543 -0.005667 0.215965 0.066 Uiso 1 1 calc R U . . .
H25C H 0.860265 0.081568 0.165146 0.066 Uiso 1 1 calc R U . . .
C26 C 0.8363(3) 0.4643(4) 0.19818(19) 0.0347(10) Uani 1 1 d . . . . .
H26A H 0.831918 0.433379 0.159250 0.052 Uiso 1 1 calc R U . . .
H26B H 0.877638 0.528937 0.200974 0.052 Uiso 1 1 calc R U . . .
H26C H 0.779751 0.492380 0.207606 0.052 Uiso 1 1 calc R U . . .
C27 C 0.9743(3) 0.2810(4) 0.22169(19) 0.0343(10) Uani 1 1 d . . . . .
H27A H 1.018864 0.341297 0.221111 0.051 Uiso 1 1 calc R U . . .
H27B H 0.960520 0.251558 0.182956 0.051 Uiso 1 1 calc R U . . .
H27C H 0.995496 0.216855 0.246481 0.051 Uiso 1 1 calc R U . . .
C28 C 0.9102(2) 0.4237(3) 0.31779(18) 0.0271(9) Uani 1 1 d . . . . .
H28A H 0.928845 0.366596 0.347198 0.032 Uiso 1 1 calc R U . . .
H28B H 0.862194 0.469542 0.330466 0.032 Uiso 1 1 calc R U . . .
H28C H 0.958328 0.475765 0.311146 0.032 Uiso 1 1 calc R U . . .
C29 C 0.5788(3) 0.3700(3) 0.30196(17) 0.0275(9) Uani 1 1 d . . . . .
H29A H 0.570354 0.302588 0.326483 0.033 Uiso 1 1 calc R U . . .
H29B H 0.623374 0.351873 0.276150 0.033 Uiso 1 1 calc R U . . .
H29C H 0.524675 0.388132 0.279602 0.033 Uiso 1 1 calc R U . . .
C30 C 0.6283(3) 0.6232(4) 0.29649(18) 0.0322(10) Uani 1 1 d . . . . .
H30A H 0.575256 0.633422 0.271668 0.048 Uiso 1 1 calc R U . . .
H30B H 0.676051 0.605029 0.273243 0.048 Uiso 1 1 calc R U . . .
H30C H 0.641172 0.695299 0.317859 0.048 Uiso 1 1 calc R U . . .
C31 C 0.5212(3) 0.5444(4) 0.38970(19) 0.0320(10) Uani 1 1 d . . . . .
H31A H 0.525776 0.627620 0.398981 0.048 Uiso 1 1 calc R U . . .
H31B H 0.522774 0.498915 0.424996 0.048 Uiso 1 1 calc R U . . .
H31C H 0.466728 0.529785 0.366989 0.048 Uiso 1 1 calc R U . . .
C32 C 0.8496(3) 0.4614(4) 0.4741(2) 0.0453(13) Uani 1 1 d . . . . .
H32A H 0.876579 0.506640 0.505977 0.068 Uiso 1 1 calc R U . . .
H32B H 0.892527 0.444074 0.446970 0.068 Uiso 1 1 calc R U . . .
H32C H 0.826999 0.388222 0.488394 0.068 Uiso 1 1 calc R U . . .
C33 C 0.8078(3) 0.6819(4) 0.4069(2) 0.0405(11) Uani 1 1 d . . . . .
H33A H 0.846364 0.719599 0.436333 0.061 Uiso 1 1 calc R U . . .
H33B H 0.761813 0.736207 0.393805 0.061 Uiso 1 1 calc R U . . .
H33C H 0.840582 0.659862 0.374708 0.061 Uiso 1 1 calc R U . . .
C34 C 0.6931(3) 0.6026(4) 0.4950(2) 0.0438(12) Uani 1 1 d . . . . .
H34A H 0.729373 0.649855 0.522040 0.066 Uiso 1 1 calc R U . . .
H34B H 0.669768 0.536271 0.515100 0.066 Uiso 1 1 calc R U . . .
H34C H 0.645490 0.650316 0.478073 0.066 Uiso 1 1 calc R U . . .

loop_
_atom_site_aniso_label
_atom_site_aniso_U_11
_atom_site_aniso_U_22
_atom_site_aniso_U_33
_atom_site_aniso_U_23
_atom_site_aniso_U_13
_atom_site_aniso_U_12
Sm1 0.03121(10) 0.01101(8) 0.01782(10) 0.00203(8) 0.00704(7) 0.00284(8)
N1 0.0169(15) 0.0170(15) 0.0183(16) 0.0073(12) 0.0048(12) -0.0004(12)
N2 0.0150(14) 0.0148(14) 0.0199(16) 0.0061(12) 0.0019(12) 0.0031(11)
N3 0.0289(16) 0.0168(17) 0.0165(15) -0.0020(11) 0.0075(12) -0.0056(12)
N4 0.0278(17) 0.0146(15) 0.0229(17) 0.0001(12) 0.0069(13) 0.0017(12)
Si1 0.0248(5) 0.0188(5) 0.0205(5) -0.0020(4) 0.0033(4) -0.0030(4)
Si2 0.0188(5) 0.0188(5) 0.0243(6) 0.0031(4) 0.0036(4) -0.0012(4)
Si3 0.0257(5) 0.0171(5) 0.0239(6) -0.0021(4) 0.0041(4) 0.0033(4)
Si4 0.0333(6) 0.0162(5) 0.0252(6) -0.0052(4) -0.0010(5) 0.0052(4)
C1 0.0168(16) 0.0112(16) 0.0152(17) -0.0002(13) 0.0011(13) 0.0041(13)
C2 0.0218(19) 0.0194(19) 0.028(2) 0.0119(16) 0.0048(16) 0.0056(14)
C3 0.0218(19) 0.026(2) 0.026(2) 0.0117(16) 0.0046(16) 0.0054(15)
C4 0.0209(19) 0.0205(19) 0.026(2) 0.0108(15) 0.0039(15) -0.0009(14)
C5 0.0120(16) 0.0140(17) 0.029(2) 0.0062(14) 0.0028(14) 0.0028(13)
C6 0.0205(18) 0.0201(19) 0.026(2) 0.0043(15) 0.0007(15) 0.0056(15)
C7 0.0198(18) 0.0227(19) 0.031(2) 0.0028(17) -0.0050(15) 0.0006(16)
C8 0.0152(17) 0.020(2) 0.038(2) 0.0109(16) 0.0044(16) 0.0034(14)
C9 0.0202(18) 0.0186(19) 0.029(2) 0.0050(15) 0.0090(15) 0.0058(14)
C10 0.0138(17) 0.0161(17) 0.028(2) 0.0067(15) 0.0052(14) 0.0047(13)
C11 0.034(2) 0.037(2) 0.025(2) 0.0006(18) 0.0005(17) -0.0020(18)
C12 0.0196(19) 0.031(2) 0.049(3) 0.0123(19) 0.0049(18) -0.0018(16)
C13 0.026(2) 0.0202(19) 0.030(2) -0.0023(16) 0.0080(17) 0.0002(15)
C14 0.0170(17) 0.0138(17) 0.0169(18) 0.0039(13) 0.0038(13) 0.0000(13)
C15 0.0205(18) 0.0129(17) 0.0188(19) 0.0024(13) 0.0048(14) -0.0008(13)
C16 0.0191(18) 0.0158(17) 0.0212(19) -0.0003(14) 0.0023(14) -0.0040(13)
C17 0.0185(17) 0.0186(17) 0.0204(19) 0.0056(14) 0.0056(14) 0.0022(14)
C18 0.0207(17) 0.0150(19) 0.0232(19) 0.0012(14) 0.0071(14) 0.0019(13)
C19 0.0178(17) 0.0171(18) 0.0168(18) 0.0005(13) 0.0043(13) -0.0012(13)
C20 0.026(2) 0.0178(19) 0.029(2) -0.0047(16) 0.0003(16) 0.0020(15)
C21 0.0226(18) 0.024(2) 0.025(2) 0.0034(15) 0.0018(15) 0.0033(15)
C22 0.0269(19) 0.0245(19) 0.0223(19) -0.0074(16) -0.0008(15) 0.0027(16)
C23 0.032(2) 0.026(2) 0.030(2) 0.0016(17) 0.0022(18) -0.0054(17)
C24 0.048(3) 0.039(2) 0.028(2) 0.010(2) -0.0103(19) -0.020(2)
C25 0.043(3) 0.041(3) 0.051(3) -0.024(2) 0.016(2) -0.001(2)
C26 0.038(2) 0.030(2) 0.036(3) 0.0118(19) 0.003(2) -0.0053(19)
C27 0.027(2) 0.040(2) 0.038(2) 0.003(2) 0.0144(18) -0.0011(19)
C28 0.023(2) 0.022(2) 0.036(2) -0.0003(17) 0.0008(17) -0.0031(15)
C29 0.025(2) 0.029(2) 0.029(2) -0.0070(17) 0.0051(17) -0.0020(16)
C30 0.045(3) 0.025(2) 0.026(2) 0.0022(17) -0.0018(19) 0.0059(18)
C31 0.031(2) 0.030(2) 0.036(2) -0.0053(18) 0.0066(18) 0.0079(18)
C32 0.056(3) 0.037(3) 0.040(3) -0.008(2) -0.019(2) 0.017(2)
C33 0.049(3) 0.023(2) 0.048(3) -0.007(2) -0.010(2) -0.005(2)
C34 0.055(3) 0.039(3) 0.038(3) -0.017(2) 0.004(2) 0.004(2)

loop_
_atom_type_symbol
_atom_type_description
_atom_type_scat_dispersion_real
_atom_type_scat_dispersion_imag
_atom_type_scat_source
C C 0.0033 0.0016 'International Tables Vol C Tables 4.2.6.8 and 6.1.1.4'
H H 0.0000 0.0000 'International Tables Vol C Tables 4.2.6.8 and 6.1.1.4'
N N 0.0061 0.0033 'International Tables Vol C Tables 4.2.6.8 and 6.1.1.4'
Si Si 0.0817 0.0704 'International Tables Vol C Tables 4.2.6.8 and 6.1.1.4'
Sm Sm -0.1638 3.4418 'International Tables Vol C Tables 4.2.6.8 and 6.1.1.4'

loop_
_geom_angle_atom_site_label_1
_geom_angle_atom_site_label_2
_geom_angle_atom_site_label_3
_geom_angle
_geom_angle_site_symmetry_1
_geom_angle_site_symmetry_3
_geom_angle_publ_flag
N4 Sm1 N3 116.87(10) . . ?
N4 Sm1 C1 113.06(10) . . ?
N3 Sm1 C1 128.18(9) . . ?
N4 Sm1 Si2 100.73(7) . . ?
N3 Sm1 Si2 27.77(7) . . ?
C1 Sm1 Si2 144.91(7) . . ?
N4 Sm1 Si3 27.14(8) . . ?
N3 Sm1 Si3 101.43(7) . . ?
C1 Sm1 Si3 117.55(7) . . ?
Si2 Sm1 Si3 96.78(3) . . ?
C1 N1 C5 116.0(3) . . ?
C1 N1 C2 125.2(3) . . ?
C5 N1 C2 118.5(3) . . ?
C1 N2 C14 117.5(3) . . ?
C1 N2 C4 126.5(3) . . ?
C14 N2 C4 115.8(3) . . ?
Si1 N3 Si2 127.24(18) . . ?
Si1 N3 Sm1 123.09(15) . . ?
Si2 N3 Sm1 109.45(14) . . ?
Si4 N4 Si3 126.53(18) . . ?
Si4 N4 Sm1 121.67(16) . . ?
Si3 N4 Sm1 111.63(15) . . ?
N3 Si1 C24 113.28(18) . . ?
N3 Si1 C25 114.90(19) . . ?
C24 Si1 C25 104.9(2) . . ?
N3 Si1 C23 110.15(17) . . ?
C24 Si1 C23 106.61(19) . . ?
C25 Si1 C23 106.4(2) . . ?
N3 Si2 C28 108.94(17) . . ?
N3 Si2 C27 115.31(18) . . ?
C28 Si2 C27 106.64(19) . . ?
N3 Si2 C26 113.82(18) . . ?
C28 Si2 C26 104.94(19) . . ?
C27 Si2 C26 106.5(2) . . ?
N3 Si2 Sm1 42.78(10) . . ?
C28 Si2 Sm1 66.39(12) . . ?
C27 Si2 Sm1 132.34(14) . . ?
C26 Si2 Sm1 121.04(15) . . ?
N4 Si3 C30 114.30(18) . . ?
N4 Si3 C31 114.29(18) . . ?
C30 Si3 C31 105.7(2) . . ?
N4 Si3 C29 108.13(17) . . ?
C30 Si3 C29 105.70(19) . . ?
C31 Si3 C29 108.20(19) . . ?
N4 Si3 Sm1 41.23(10) . . ?
C30 Si3 Sm1 121.39(14) . . ?
C31 Si3 Sm1 132.38(14) . . ?
C29 Si3 Sm1 67.17(13) . . ?
N4 Si4 C32 109.42(18) . . ?
N4 Si4 C34 114.42(19) . . ?
C32 Si4 C34 106.2(2) . . ?
N4 Si4 C33 113.80(18) . . ?
C32 Si4 C33 107.3(2) . . ?
C34 Si4 C33 105.2(2) . . ?
N2 C1 N1 115.8(3) . . ?
N2 C1 Sm1 130.6(2) . . ?
N1 C1 Sm1 113.6(2) . . ?
N1 C2 C3 108.5(3) . . ?
N1 C2 H2A 110.0 . . ?
C3 C2 H2A 110.0 . . ?
N1 C2 H2B 110.0 . . ?
C3 C2 H2B 110.0 . . ?
H2A C2 H2B 108.4 . . ?
C4 C3 C2 109.5(3) . . ?
C4 C3 H3A 109.8 . . ?
C2 C3 H3A 109.8 . . ?
C4 C3 H3B 109.8 . . ?
C2 C3 H3B 109.8 . . ?
H3A C3 H3B 108.2 . . ?
N2 C4 C3 109.1(3) . . ?
N2 C4 H4A 109.9 . . ?
C3 C4 H4A 109.9 . . ?
N2 C4 H4B 109.9 . . ?
C3 C4 H4B 109.9 . . ?
H4A C4 H4B 108.3 . . ?
C10 C5 C6 121.6(3) . . ?
C10 C5 N1 119.3(3) . . ?
C6 C5 N1 119.0(3) . . ?
C7 C6 C5 117.7(3) . . ?
C7 C6 C11 119.5(4) . . ?
C5 C6 C11 122.8(3) . . ?
C8 C7 C6 122.2(4) . . ?
C8 C7 H7A 118.9 . . ?
C6 C7 H7A 118.9 . . ?
C9 C8 C7 118.3(3) . . ?
C9 C8 C12 120.4(4) . . ?
C7 C8 C12 121.3(4) . . ?
C8 C9 C10 122.1(4) . . ?
C8 C9 H9A 119.0 . . ?
C10 C9 H9A 119.0 . . ?
C5 C10 C9 117.9(3) . . ?
C5 C10 C13 122.6(3) . . ?
C9 C10 C13 119.5(3) . . ?
C6 C11 H11A 109.5 . . ?
C6 C11 H11B 109.5 . . ?
H11A C11 H11B 109.5 . . ?
C6 C11 H11C 109.5 . . ?
H11A C11 H11C 109.5 . . ?
H11B C11 H11C 109.5 . . ?
C8 C12 H12A 109.5 . . ?
C8 C12 H12B 109.5 . . ?
H12A C12 H12B 109.5 . . ?
C8 C12 H12C 109.5 . . ?
H12A C12 H12C 109.5 . . ?
H12B C12 H12C 109.5 . . ?
C10 C13 H13A 109.5 . . ?
C10 C13 H13B 109.5 . . ?
H13A C13 H13B 109.5 . . ?
C10 C13 H13C 109.5 . . ?
H13A C13 H13C 109.5 . . ?
H13B C13 H13C 109.5 . . ?
C19 C14 C15 121.5(3) . . ?
C19 C14 N2 118.5(3) . . ?
C15 C14 N2 120.0(3) . . ?
C16 C15 C14 118.0(3) . . ?
C16 C15 C20 120.4(3) . . ?
C14 C15 C20 121.6(3) . . ?
C17 C16 C15 122.1(3) . . ?
C17 C16 H16A 118.9 . . ?
C15 C16 H16A 118.9 . . ?
C18 C17 C16 118.2(3) . . ?
C18 C17 C21 120.1(3) . . ?
C16 C17 C21 121.6(3) . . ?
C17 C18 C19 122.1(3) . . ?
C17 C18 H18A 119.0 . . ?
C19 C18 H18A 119.0 . . ?
C14 C19 C18 118.0(3) . . ?
C14 C19 C22 121.4(3) . . ?
C18 C19 C22 120.6(3) . . ?
C15 C20 H20A 109.5 . . ?
C15 C20 H20B 109.5 . . ?
H20A C20 H20B 109.5 . . ?
C15 C20 H20C 109.5 . . ?
H20A C20 H20C 109.5 . . ?
H20B C20 H20C 109.5 . . ?
C17 C21 H21A 109.5 . . ?
C17 C21 H21B 109.5 . . ?
H21A C21 H21B 109.5 . . ?
C17 C21 H21C 109.5 . . ?
H21A C21 H21C 109.5 . . ?
H21B C21 H21C 109.5 . . ?
C19 C22 H22A 109.5 . . ?
C19 C22 H22B 109.5 . . ?
H22A C22 H22B 109.5 . . ?
C19 C22 H22C 109.5 . . ?
H22A C22 H22C 109.5 . . ?
H22B C22 H22C 109.5 . . ?
Si1 C23 H23A 109.5 . . ?
Si1 C23 H23B 109.5 . . ?
H23A C23 H23B 109.5 . . ?
Si1 C23 H23C 109.5 . . ?
H23A C23 H23C 109.5 . . ?
H23B C23 H23C 109.5 . . ?
Si1 C24 H24A 109.5 . . ?
Si1 C24 H24B 109.5 . . ?
H24A C24 H24B 109.5 . . ?
Si1 C24 H24C 109.5 . . ?
H24A C24 H24C 109.5 . . ?
H24B C24 H24C 109.5 . . ?
Si1 C25 H25A 109.5 . . ?
Si1 C25 H25B 109.5 . . ?
H25A C25 H25B 109.5 . . ?
Si1 C25 H25C 109.5 . . ?
H25A C25 H25C 109.5 . . ?
H25B C25 H25C 109.5 . . ?
Si2 C26 H26A 109.5 . . ?
Si2 C26 H26B 109.5 . . ?
H26A C26 H26B 109.5 . . ?
Si2 C26 H26C 109.5 . . ?
H26A C26 H26C 109.5 . . ?
H26B C26 H26C 109.5 . . ?
Si2 C27 H27A 109.5 . . ?
Si2 C27 H27B 109.5 . . ?
H27A C27 H27B 109.5 . . ?
Si2 C27 H27C 109.5 . . ?
H27A C27 H27C 109.5 . . ?
H27B C27 H27C 109.5 . . ?
Si2 C28 H28A 109.5 . . ?
Si2 C28 H28B 109.5 . . ?
H28A C28 H28B 109.5 . . ?
Si2 C28 H28C 109.5 . . ?
H28A C28 H28C 109.5 . . ?
H28B C28 H28C 109.5 . . ?
Si3 C29 H29A 109.5 . . ?
Si3 C29 H29B 109.5 . . ?
H29A C29 H29B 109.5 . . ?
Si3 C29 H29C 109.5 . . ?
H29A C29 H29C 109.5 . . ?
H29B C29 H29C 109.5 . . ?
Si3 C30 H30A 109.5 . . ?
Si3 C30 H30B 109.5 . . ?
H30A C30 H30B 109.5 . . ?
Si3 C30 H30C 109.5 . . ?
H30A C30 H30C 109.5 . . ?
H30B C30 H30C 109.5 . . ?
Si3 C31 H31A 109.5 . . ?
Si3 C31 H31B 109.5 . . ?
H31A C31 H31B 109.5 . . ?
Si3 C31 H31C 109.5 . . ?
H31A C31 H31C 109.5 . . ?
H31B C31 H31C 109.5 . . ?
Si4 C32 H32A 109.5 . . ?
Si4 C32 H32B 109.5 . . ?
H32A C32 H32B 109.5 . . ?
Si4 C32 H32C 109.5 . . ?
H32A C32 H32C 109.5 . . ?
H32B C32 H32C 109.5 . . ?
Si4 C33 H33A 109.5 . . ?
Si4 C33 H33B 109.5 . . ?
H33A C33 H33B 109.5 . . ?
Si4 C33 H33C 109.5 . . ?
H33A C33 H33C 109.5 . . ?
H33B C33 H33C 109.5 . . ?
Si4 C34 H34A 109.5 . . ?
Si4 C34 H34B 109.5 . . ?
H34A C34 H34B 109.5 . . ?
Si4 C34 H34C 109.5 . . ?
H34A C34 H34C 109.5 . . ?
H34B C34 H34C 109.5 . . ?

loop_
_geom_bond_atom_site_label_1
_geom_bond_atom_site_label_2
_geom_bond_distance
_geom_bond_site_symmetry_2
_geom_bond_publ_flag
Sm1 N4 2.448(3) . ?
Sm1 N3 2.466(3) . ?
Sm1 C1 2.807(3) . ?
Sm1 Si2 3.4235(10) . ?
Sm1 Si3 3.4522(10) . ?
N1 C1 1.347(4) . ?
N1 C5 1.449(4) . ?
N1 C2 1.472(4) . ?
N2 C1 1.344(4) . ?
N2 C14 1.450(4) . ?
N2 C4 1.479(4) . ?
N3 Si1 1.687(3) . ?
N3 Si2 1.692(3) . ?
N4 Si4 1.685(3) . ?
N4 Si3 1.694(3) . ?
Si1 C24 1.880(4) . ?
Si1 C25 1.883(4) . ?
Si1 C23 1.886(4) . ?
Si2 C28 1.884(4) . ?
Si2 C27 1.888(4) . ?
Si2 C26 1.888(4) . ?
Si3 C30 1.880(4) . ?
Si3 C31 1.882(4) . ?
Si3 C29 1.897(4) . ?
Si4 C32 1.874(4) . ?
Si4 C34 1.877(5) . ?
Si4 C33 1.884(5) . ?
C2 C3 1.520(5) . ?
C2 H2A 0.9900 . ?
C2 H2B 0.9900 . ?
C3 C4 1.515(5) . ?
C3 H3A 0.9900 . ?
C3 H3B 0.9900 . ?
C4 H4A 0.9900 . ?
C4 H4B 0.9900 . ?
C5 C10 1.394(5) . ?
C5 C6 1.409(5) . ?
C6 C7 1.400(5) . ?
C6 C11 1.505(5) . ?
C7 C8 1.388(6) . ?
C7 H7A 0.9500 . ?
C8 C9 1.389(5) . ?
C8 C12 1.515(5) . ?
C9 C10 1.405(5) . ?
C9 H9A 0.9500 . ?
C10 C13 1.506(5) . ?
C11 H11A 0.9800 . ?
C11 H11B 0.9800 . ?
C11 H11C 0.9800 . ?
C12 H12A 0.9800 . ?
C12 H12B 0.9800 . ?
C12 H12C 0.9800 . ?
C13 H13A 0.9800 . ?
C13 H13B 0.9800 . ?
C13 H13C 0.9800 . ?
C14 C19 1.399(5) . ?
C14 C15 1.403(5) . ?
C15 C16 1.393(5) . ?
C15 C20 1.504(5) . ?
C16 C17 1.391(5) . ?
C16 H16A 0.9500 . ?
C17 C18 1.388(5) . ?
C17 C21 1.516(5) . ?
C18 C19 1.399(5) . ?
C18 H18A 0.9500 . ?
C19 C22 1.509(5) . ?
C20 H20A 0.9800 . ?
C20 H20B 0.9800 . ?
C20 H20C 0.9800 . ?
C21 H21A 0.9800 . ?
C21 H21B 0.9800 . ?
C21 H21C 0.9800 . ?
C22 H22A 0.9800 . ?
C22 H22B 0.9800 . ?
C22 H22C 0.9800 . ?
C23 H23A 0.9800 . ?
C23 H23B 0.9800 . ?
C23 H23C 0.9800 . ?
C24 H24A 0.9800 . ?
C24 H24B 0.9800 . ?
C24 H24C 0.9800 . ?
C25 H25A 0.9800 . ?
C25 H25B 0.9800 . ?
C25 H25C 0.9800 . ?
C26 H26A 0.9800 . ?
C26 H26B 0.9800 . ?
C26 H26C 0.9800 . ?
C27 H27A 0.9800 . ?
C27 H27B 0.9800 . ?
C27 H27C 0.9800 . ?
C28 H28A 0.9800 . ?
C28 H28B 0.9800 . ?
C28 H28C 0.9800 . ?
C29 H29A 0.9800 . ?
C29 H29B 0.9800 . ?
C29 H29C 0.9800 . ?
C30 H30A 0.9800 . ?
C30 H30B 0.9800 . ?
C30 H30C 0.9800 . ?
C31 H31A 0.9800 . ?
C31 H31B 0.9800 . ?
C31 H31C 0.9800 . ?
C32 H32A 0.9800 . ?
C32 H32B 0.9800 . ?
C32 H32C 0.9800 . ?
C33 H33A 0.9800 . ?
C33 H33B 0.9800 . ?
C33 H33C 0.9800 . ?
C34 H34A 0.9800 . ?
C34 H34B 0.9800 . ?
C34 H34C 0.9800 . ?
